data_4340549
loop_
_publ_author_name
'Chakraborty, Prateeti'
'Adhikary, Jaydeep'
'Ghosh, Bipinbihari'
'Sanyal, Ria'
'Chattopadhyay, Shyamal Kumar'
'Bauz\'a, Antonio'
'Frontera, Antonio'
'Zangrando, Ennio'
'Das, Debasis'

_publ_section_title
;
 Relation between the Catalytic Efficiency of the Synthetic Analogues of
 Catechol Oxidase with Their Electrochemical Property in the Free State
 and Substrate-Bound State.
;
_journal_issue 16
_journal_name_full 'Inorganic chemistry'
_journal_page_first 8257
_journal_page_last 8269
_journal_paper_doi 10.1021/ic5005177
_journal_volume 53
_journal_year 2014
_chemical_formula_moiety 'C26 H42 Cu2 N5 O5, N O3, H2 O'
_chemical_formula_sum 'C26 H44 Cu2 N6 O9'
_chemical_formula_weight 711.75
_chemical_name_systematic
;
 ?
;
_space_group_IT_number 14
_symmetry_cell_setting monoclinic
_symmetry_space_group_name_Hall '-P 2yn'
_symmetry_space_group_name_H-M 'P 1 21/n 1'
_atom_sites_solution_hydrogens geom
_atom_sites_solution_primary direct
_atom_sites_solution_secondary difmap
_audit_creation_method SHELXL-97
_cell_angle_alpha 90.00
_cell_angle_beta 94.178(2)
_cell_angle_gamma 90.00
_cell_formula_units_Z 4
_cell_length_a 15.907(3)
_cell_length_b 11.836(2)
_cell_length_c 17.008(3)
_cell_measurement_temperature 296(2)
_cell_volume 3193.7(10)
_computing_cell_refinement 'BRUKER SMART'
_computing_data_collection 'BRUKER SMART'
_computing_data_reduction 'BRUKER SAINT'
_computing_molecular_graphics 'Ortep3 for Windows (Farrugia,1997)'
_computing_publication_material 'Wingx 1.80.05 (Farrugia, 1999)'
_computing_structure_refinement 'SHELX97 (Sheldrick, 2008)'
_computing_structure_solution 'SHELX97 (Sheldrick, 2008)'
_diffrn_ambient_temperature 296(2)
_diffrn_measured_fraction_theta_full 0.987
_diffrn_measured_fraction_theta_max 0.987
_diffrn_measurement_device_type 'BRUKER SMART APEX CCD DIFFRACTOMETER'
_diffrn_measurement_method 'OMEGA-PHI SCAN'
_diffrn_radiation_monochromator graphite
_diffrn_radiation_source 'fine-focus sealed tube'
_diffrn_radiation_type MoK\a
_diffrn_radiation_wavelength 0.71073
_diffrn_reflns_av_R_equivalents 0.0348
_diffrn_reflns_av_sigmaI/netI 0.0342
_diffrn_reflns_limit_h_max 18
_diffrn_reflns_limit_h_min -17
_diffrn_reflns_limit_k_max 13
_diffrn_reflns_limit_k_min -14
_diffrn_reflns_limit_l_max 20
_diffrn_reflns_limit_l_min -20
_diffrn_reflns_number 21837
_diffrn_reflns_theta_full 25.27
_diffrn_reflns_theta_max 25.27
_diffrn_reflns_theta_min 1.69
_exptl_absorpt_coefficient_mu 1.390
_exptl_absorpt_correction_T_max 0.6496
_exptl_absorpt_correction_T_min 0.6215
_exptl_absorpt_correction_type multi-scan
_exptl_absorpt_process_details 'BRUKER SADABS'
_exptl_crystal_colour 'green '
_exptl_crystal_density_diffrn 1.480
_exptl_crystal_density_method 'not measured'
_exptl_crystal_description block
_exptl_crystal_F_000 1488
_exptl_crystal_size_max 0.36
_exptl_crystal_size_mid 0.30
_exptl_crystal_size_min 0.28
_refine_diff_density_max 1.249
_refine_diff_density_min -0.401
_refine_diff_density_rms 0.098
_refine_ls_extinction_method none
_refine_ls_goodness_of_fit_ref 1.051
_refine_ls_hydrogen_treatment mixed
_refine_ls_matrix_type full
_refine_ls_number_parameters 403
_refine_ls_number_reflns 5720
_refine_ls_number_restraints 25
_refine_ls_restrained_S_all 1.085
_refine_ls_R_factor_all 0.0663
_refine_ls_R_factor_gt 0.0519
_refine_ls_shift/su_max 0.001
_refine_ls_shift/su_mean 0.000
_refine_ls_structure_factor_coef Fsqd
_refine_ls_weighting_details 'calc w=1/[\s^2^(Fo^2^)+(0.1091P)^2^+3.1132P] where P=(Fo^2^+2Fc^2^)/3'
_refine_ls_weighting_scheme calc
_refine_ls_wR_factor_gt 0.1594
_refine_ls_wR_factor_ref 0.1753
_reflns_number_gt 4446
_reflns_number_total 5720
_reflns_threshold_expression >2\s(I)
_cod_data_source_file ic5005177_si_001.cif
_cod_data_source_block 2
_cod_depositor_comments
;
The following automatic conversions were performed:

'_exptl_absorpt_correction_type' value 'MULTI-SCAN' changed to
'multi-scan' according to
/usr/data/users/saulius/crontab/automatic-downloads/rss-feeds/ACS/lib/dictionaries/cif_core.dic
dictionary named 'cif_core.dic' version 2.4.2 from 2011-04-26.

Automatic conversion script
Id: cif_fix_values 2281 2013-09-26 08:29:07Z andrius 

 Adding full bibliography for 4340548--4340553.cif.
;
_cod_original_cell_volume 3193.5(10)
_cod_original_sg_symbol_H-M 'P 21/n'
_cod_database_code 4340549

loop_
_symmetry_equiv_pos_as_xyz
'x, y, z'
'-x+1/2, y+1/2, -z+1/2'
'-x, -y, -z'
'x-1/2, -y-1/2, z-1/2'

loop_
_atom_site_label
_atom_site_type_symbol
_atom_site_fract_x
_atom_site_fract_y
_atom_site_fract_z
_atom_site_U_iso_or_equiv
_atom_site_adp_type
_atom_site_occupancy
_atom_site_symmetry_multiplicity
_atom_site_calc_flag
_atom_site_refinement_flags
Cu1 Cu 0.05504(3) 0.96940(4) 0.18016(3) 0.03421(19) Uani 1 1 d .
Cu2 Cu 0.18373(3) 0.97054(4) 0.06743(3) 0.03407(19) Uani 1 1 d .
O1 O 0.06355(18) 0.9311(2) 0.06881(16) 0.0347(7) Uani 1 1 d .
O2 O 0.1563(2) 1.0458(3) 0.16054(18) 0.0409(7) Uani 1 1 d D
H2 H 0.186(3) 1.075(4) 0.192(2) 0.049 Uiso 1 1 d D
O3 O 0.1256(2) 0.7925(3) 0.2167(2) 0.0590(9) Uani 1 1 d .
O4 O 0.2202(2) 0.7932(3) 0.1311(2) 0.0560(9) Uani 1 1 d .
O5 O 0.2272(2) 0.6722(3) 0.2258(2) 0.0633(10) Uani 1 1 d .
N1 N -0.0574(2) 0.9077(3) 0.1754(2) 0.0463(10) Uani 1 1 d .
N2 N 0.1848(2) 0.9103(3) -0.0373(2) 0.0434(9) Uani 1 1 d .
N3 N 0.0350(2) 1.0159(3) 0.2926(2) 0.0358(8) Uani 1 1 d .
N4 N 0.3056(2) 1.0163(3) 0.0563(2) 0.0339(8) Uani 1 1 d .
N5 N 0.1912(2) 0.7530(3) 0.1915(2) 0.0404(9) Uani 1 1 d .
C1 C 0.0241(3) 0.8473(3) 0.0295(2) 0.0332(9) Uani 1 1 d .
C2 C 0.0554(3) 0.8034(4) -0.0395(2) 0.0400(10) Uani 1 1 d .
C3 C 0.0116(3) 0.7164(4) -0.0808(3) 0.0431(11) Uani 1 1 d .
H3 H 0.0328 0.6897 -0.1269 0.052 Uiso 1 1 calc R
C4 C -0.0613(3) 0.6683(4) -0.0568(3) 0.0399(10) Uani 1 1 d .
C5 C -0.1060(3) 0.5722(4) -0.1036(3) 0.0422(11) Uani 1 1 d .
C6 C -0.0912(3) 0.7136(4) 0.0110(3) 0.0424(11) Uani 1 1 d .
H6 H -0.1409 0.6846 0.0285 0.051 Uiso 1 1 calc R
C7 C -0.0505(3) 0.8009(4) 0.0545(3) 0.0389(10) Uani 1 1 d .
C8 C -0.0885(3) 0.8369(4) 0.1245(3) 0.0461(11) Uani 1 1 d .
H8 H -0.1406 0.8057 0.1335 0.055 Uiso 1 1 calc R
C9 C 0.1324(3) 0.8411(4) -0.0704(3) 0.0460(11) Uani 1 1 d .
H9 H 0.1450 0.8123 -0.1191 0.055 Uiso 1 1 calc R
C10 C 0.2618(4) 0.9411(5) -0.0753(3) 0.0559(14) Uani 1 1 d .
H10A H 0.2544 1.0134 -0.1018 0.067 Uiso 1 1 calc R
H10B H 0.2745 0.8845 -0.1139 0.067 Uiso 1 1 calc R
C11 C 0.3317(3) 0.9481(4) -0.0114(3) 0.0486(12) Uani 1 1 d .
H11A H 0.3470 0.8726 0.0066 0.058 Uiso 1 1 calc R
H11B H 0.3809 0.9823 -0.0323 0.058 Uiso 1 1 calc R
C12 C -0.1027(3) 0.9374(5) 0.2440(3) 0.0552(13) Uani 1 1 d .
H12A H -0.1438 0.8795 0.2539 0.066 Uiso 1 1 calc R
H12B H -0.1321 1.0086 0.2352 0.066 Uiso 1 1 calc R
C13 C -0.0383(3) 0.9471(5) 0.3132(3) 0.0514(12) Uani 1 1 d .
H13A H -0.0641 0.9818 0.3571 0.062 Uiso 1 1 calc R
H13B H -0.0193 0.8722 0.3293 0.062 Uiso 1 1 calc R
C14 C -0.0447(4) 0.4982(6) -0.1433(5) 0.098(3) Uani 1 1 d .
H14A H 0.0031 0.4827 -0.1072 0.147 Uiso 1 1 calc R
H14B H -0.0264 0.5363 -0.1889 0.147 Uiso 1 1 calc R
H14C H -0.0718 0.4285 -0.1591 0.147 Uiso 1 1 calc R
C15 C -0.1684(4) 0.6231(5) -0.1655(4) 0.0731(18) Uani 1 1 d .
H15A H -0.1395 0.6741 -0.1981 0.110 Uiso 1 1 calc R
H15B H -0.2112 0.6635 -0.1400 0.110 Uiso 1 1 calc R
H15C H -0.1941 0.5639 -0.1975 0.110 Uiso 1 1 calc R
C16 C -0.1562(6) 0.4976(6) -0.0503(4) 0.100(3) Uani 1 1 d .
H16A H -0.1833 0.4381 -0.0809 0.151 Uiso 1 1 calc R
H16B H -0.1981 0.5425 -0.0269 0.151 Uiso 1 1 calc R
H16C H -0.1187 0.4655 -0.0094 0.151 Uiso 1 1 calc R
C17 C 0.0204(3) 1.1400(4) 0.2942(3) 0.0502(12) Uani 1 1 d .
H17A H -0.0299 1.1577 0.2609 0.060 Uiso 1 1 calc R
H17B H 0.0676 1.1780 0.2725 0.060 Uiso 1 1 calc R
C18 C 0.0103(4) 1.1851(5) 0.3762(3) 0.0620(15) Uani 1 1 d .
H18A H 0.0057 1.2668 0.3740 0.074 Uiso 1 1 calc R
H18B H -0.0415 1.1558 0.3951 0.074 Uiso 1 1 calc R
C19 C 0.0831(4) 1.1530(5) 0.4332(3) 0.0644(16) Uani 1 1 d .
H19A H 0.0710 1.1753 0.4861 0.077 Uiso 1 1 calc R
H19B H 0.1333 1.1929 0.4197 0.077 Uiso 1 1 calc R
C20 C 0.0990(4) 1.0267(4) 0.4312(3) 0.0539(13) Uani 1 1 d .
H20A H 0.1496 1.0087 0.4641 0.065 Uiso 1 1 calc R
H20B H 0.0520 0.9870 0.4519 0.065 Uiso 1 1 calc R
C21 C 0.1091(3) 0.9886(4) 0.3476(3) 0.0444(11) Uani 1 1 d .
H21A H 0.1587 1.0245 0.3288 0.053 Uiso 1 1 calc R
H21B H 0.1183 0.9076 0.3474 0.053 Uiso 1 1 calc R
C22 C 0.3602(3) 0.9898(4) 0.1286(3) 0.0459(11) Uani 1 1 d .
H22A H 0.3592 0.9089 0.1377 0.055 Uiso 1 1 calc R
H22B H 0.3372 1.0263 0.1734 0.055 Uiso 1 1 calc R
C23 C 0.4508(3) 1.0271(4) 0.1241(3) 0.0540(13) Uani 1 1 d .
H23A H 0.4830 1.0087 0.1731 0.065 Uiso 1 1 calc R
H23B H 0.4756 0.9872 0.0817 0.065 Uiso 1 1 calc R
C24 C 0.4545(3) 1.1529(5) 0.1097(3) 0.0605(15) Uani 1 1 d .
H24A H 0.5121 1.1749 0.1020 0.073 Uiso 1 1 calc R
H24B H 0.4368 1.1930 0.1554 0.073 Uiso 1 1 calc R
C25 C 0.3979(4) 1.1852(4) 0.0376(3) 0.0600(15) Uani 1 1 d .
H25A H 0.3960 1.2669 0.0329 0.072 Uiso 1 1 calc R
H25B H 0.4213 1.1553 -0.0092 0.072 Uiso 1 1 calc R
C26 C 0.3094(3) 1.1405(4) 0.0422(3) 0.0480(11) Uani 1 1 d .
H26A H 0.2833 1.1792 0.0844 0.058 Uiso 1 1 calc R
H26B H 0.2767 1.1579 -0.0067 0.058 Uiso 1 1 calc R
N6 N 0.6774(6) 0.8063(10) 0.2215(6) 0.132(3) Uani 1 1 d U
O6 O 0.7002(6) 0.7221(8) 0.2560(4) 0.165(3) Uani 1 1 d U
O7 O 0.6418(9) 0.8738(12) 0.2625(9) 0.257(6) Uani 1 1 d U
O8 O 0.6934(6) 0.8174(9) 0.1584(5) 0.185(4) Uani 1 1 d U
O1W O 0.8526(15) 0.615(2) 0.2347(18) 0.318(19) Uani 0.50 1 d P
O2W O 0.7390(12) 0.581(2) 0.1206(10) 0.230(11) Uani 0.50 1 d P

loop_
_atom_site_aniso_label
_atom_site_aniso_U_11
_atom_site_aniso_U_22
_atom_site_aniso_U_33
_atom_site_aniso_U_23
_atom_site_aniso_U_13
_atom_site_aniso_U_12
Cu1 0.0309(3) 0.0368(3) 0.0359(3) -0.0086(2) 0.0085(2) -0.0037(2)
Cu2 0.0373(3) 0.0358(3) 0.0301(3) -0.0045(2) 0.0096(2) -0.0068(2)
O1 0.0376(16) 0.0310(15) 0.0359(15) -0.0067(12) 0.0048(13) -0.0045(12)
O2 0.0364(17) 0.0491(19) 0.0387(17) -0.0169(14) 0.0118(13) -0.0131(14)
O3 0.066(2) 0.051(2) 0.063(2) 0.0100(17) 0.0284(19) 0.0117(18)
O4 0.059(2) 0.047(2) 0.066(2) 0.0084(17) 0.0282(18) 0.0066(16)
O5 0.074(3) 0.046(2) 0.068(2) 0.0108(18) -0.0104(19) 0.0100(19)
N1 0.032(2) 0.055(2) 0.053(2) -0.0172(19) 0.0116(17) -0.0039(18)
N2 0.051(2) 0.046(2) 0.0342(19) -0.0033(17) 0.0118(17) -0.0124(19)
N3 0.035(2) 0.0324(19) 0.041(2) -0.0052(15) 0.0113(16) -0.0030(15)
N4 0.040(2) 0.0325(18) 0.0312(18) -0.0014(14) 0.0143(15) -0.0033(15)
N5 0.047(2) 0.0286(19) 0.046(2) -0.0030(16) 0.0008(18) -0.0021(16)
C1 0.035(2) 0.029(2) 0.035(2) -0.0013(17) -0.0050(17) 0.0000(17)
C2 0.049(3) 0.040(2) 0.031(2) -0.0006(18) 0.0013(19) -0.005(2)
C3 0.052(3) 0.044(3) 0.033(2) -0.0058(19) -0.0034(19) -0.006(2)
C4 0.043(3) 0.032(2) 0.044(2) -0.0044(19) -0.0070(19) 0.0012(19)
C5 0.047(3) 0.033(2) 0.045(2) -0.0056(19) -0.010(2) -0.007(2)
C6 0.032(2) 0.045(3) 0.049(3) -0.007(2) -0.0034(19) -0.0034(19)
C7 0.034(2) 0.041(2) 0.041(2) -0.0072(19) -0.0011(18) 0.0020(19)
C8 0.033(2) 0.047(3) 0.059(3) -0.010(2) 0.008(2) -0.006(2)
C9 0.058(3) 0.048(3) 0.033(2) -0.005(2) 0.010(2) -0.011(2)
C10 0.064(3) 0.070(3) 0.036(2) -0.010(2) 0.019(2) -0.022(3)
C11 0.052(3) 0.046(3) 0.051(3) -0.014(2) 0.027(2) -0.008(2)
C12 0.038(3) 0.067(3) 0.063(3) -0.024(3) 0.018(2) -0.011(2)
C13 0.048(3) 0.057(3) 0.052(3) -0.010(2) 0.020(2) -0.014(2)
C14 0.062(4) 0.073(4) 0.158(8) -0.070(5) -0.009(4) 0.002(3)
C15 0.081(4) 0.061(4) 0.072(4) -0.009(3) -0.035(3) 0.000(3)
C16 0.170(8) 0.077(4) 0.054(4) -0.006(3) 0.001(4) -0.074(5)
C17 0.058(3) 0.042(3) 0.053(3) -0.003(2) 0.016(2) 0.011(2)
C18 0.080(4) 0.040(3) 0.069(3) -0.018(3) 0.024(3) 0.006(3)
C19 0.079(4) 0.064(3) 0.052(3) -0.026(3) 0.022(3) -0.023(3)
C20 0.054(3) 0.067(4) 0.041(3) -0.008(2) 0.008(2) -0.004(3)
C21 0.046(3) 0.048(3) 0.040(2) -0.003(2) 0.006(2) 0.005(2)
C22 0.046(3) 0.046(3) 0.047(3) 0.007(2) 0.008(2) -0.001(2)
C23 0.040(3) 0.064(4) 0.059(3) -0.005(2) 0.009(2) -0.006(2)
C24 0.051(3) 0.058(3) 0.075(4) -0.019(3) 0.026(3) -0.020(3)
C25 0.072(4) 0.036(3) 0.076(4) -0.003(2) 0.033(3) -0.017(2)
C26 0.058(3) 0.037(2) 0.052(3) 0.006(2) 0.022(2) 0.002(2)
N6 0.118(6) 0.155(7) 0.125(6) 0.032(6) 0.017(5) -0.051(5)
O6 0.198(7) 0.178(6) 0.122(5) 0.075(5) 0.026(4) 0.002(5)
O7 0.249(9) 0.245(9) 0.286(10) -0.019(8) 0.080(8) 0.021(8)
O8 0.193(7) 0.245(8) 0.115(5) 0.077(5) 0.002(5) -0.084(6)
O1W 0.25(2) 0.28(3) 0.45(4) 0.23(3) 0.22(3) 0.14(2)
O2W 0.181(16) 0.38(3) 0.144(13) -0.082(17) 0.114(13) -0.106(18)

loop_
_atom_type_symbol
_atom_type_description
_atom_type_scat_dispersion_real
_atom_type_scat_dispersion_imag
_atom_type_scat_source
C C 0.0033 0.0016 'International Tables Vol C Tables 4.2.6.8 and 6.1.1.4'
H H 0.0000 0.0000 'International Tables Vol C Tables 4.2.6.8 and 6.1.1.4'
N N 0.0061 0.0033 'International Tables Vol C Tables 4.2.6.8 and 6.1.1.4'
O O 0.0106 0.0060 'International Tables Vol C Tables 4.2.6.8 and 6.1.1.4'
Cu Cu 0.3201 1.2651 'International Tables Vol C Tables 4.2.6.8 and 6.1.1.4'

loop_
_geom_angle_atom_site_label_1
_geom_angle_atom_site_label_2
_geom_angle_atom_site_label_3
_geom_angle
O2 Cu1 N1 165.85(16)
O2 Cu1 O1 79.69(12)
N1 Cu1 O1 90.08(14)
O2 Cu1 N3 103.25(13)
N1 Cu1 N3 86.17(15)
O1 Cu1 N3 174.41(13)
O2 Cu1 O3 94.20(14)
N1 Cu1 O3 95.40(16)
O1 Cu1 O3 89.12(12)
N3 Cu1 O3 95.37(13)
O2 Cu1 Cu2 39.99(9)
N1 Cu1 Cu2 132.10(11)
O1 Cu1 Cu2 42.46(8)
N3 Cu1 Cu2 141.65(10)
O3 Cu1 Cu2 80.69(8)
O2 Cu2 N2 165.44(16)
O2 Cu2 O1 79.52(12)
N2 Cu2 O1 89.86(14)
O2 Cu2 N4 103.40(13)
N2 Cu2 N4 86.54(15)
O1 Cu2 N4 175.03(13)
O2 Cu2 O4 95.54(13)
N2 Cu2 O4 94.28(15)
O1 Cu2 O4 89.46(12)
N4 Cu2 O4 94.22(13)
O2 Cu2 Cu1 40.03(9)
N2 Cu2 Cu1 131.69(11)
O1 Cu2 Cu1 42.25(8)
N4 Cu2 Cu1 141.67(10)
O4 Cu2 Cu1 81.83(8)
C1 O1 Cu1 126.5(3)
C1 O1 Cu2 126.5(3)
Cu1 O1 Cu2 95.29(12)
Cu2 O2 Cu1 99.98(14)
Cu2 O2 H2 128(4)
Cu1 O2 H2 126(4)
N5 O3 Cu1 128.1(3)
N5 O4 Cu2 127.5(3)
C8 N1 C12 120.7(4)
C8 N1 Cu1 126.0(3)
C12 N1 Cu1 112.7(3)
C9 N2 C10 120.3(4)
C9 N2 Cu2 127.0(3)
C10 N2 Cu2 112.3(3)
C13 N3 C21 109.5(4)
C13 N3 C17 114.2(4)
C21 N3 C17 108.6(4)
C13 N3 Cu1 104.6(3)
C21 N3 Cu1 111.2(3)
C17 N3 Cu1 108.6(3)
C22 N4 C11 110.3(4)
C22 N4 C26 108.3(4)
C11 N4 C26 113.2(3)
C22 N4 Cu2 111.7(3)
C11 N4 Cu2 104.4(3)
C26 N4 Cu2 109.1(3)
O5 N5 O3 119.8(4)
O5 N5 O4 119.7(4)
O3 N5 O4 120.5(4)
O1 C1 C7 121.3(4)
O1 C1 C2 120.8(4)
C7 C1 C2 117.8(4)
C3 C2 C1 119.7(4)
C3 C2 C9 116.7(4)
C1 C2 C9 123.6(4)
C4 C3 C2 123.4(4)
C4 C3 H3 118.3
C2 C3 H3 118.3
C3 C4 C6 115.7(4)
C3 C4 C5 121.3(4)
C6 C4 C5 122.9(4)
C14 C5 C15 109.4(5)
C14 C5 C16 108.2(6)
C15 C5 C16 107.3(5)
C14 C5 C4 111.9(4)
C15 C5 C4 108.7(4)
C16 C5 C4 111.2(4)
C4 C6 C7 123.3(4)
C4 C6 H6 118.3
C7 C6 H6 118.3
C1 C7 C6 119.9(4)
C1 C7 C8 123.5(4)
C6 C7 C8 116.6(4)
N1 C8 C7 126.1(4)
N1 C8 H8 117.0
C7 C8 H8 117.0
N2 C9 C2 125.9(4)
N2 C9 H9 117.1
C2 C9 H9 117.1
N2 C10 C11 107.0(4)
N2 C10 H10A 110.3
C11 C10 H10A 110.3
N2 C10 H10B 110.3
C11 C10 H10B 110.3
H10A C10 H10B 108.6
N4 C11 C10 110.9(4)
N4 C11 H11A 109.5
C10 C11 H11A 109.5
N4 C11 H11B 109.5
C10 C11 H11B 109.5
H11A C11 H11B 108.1
N1 C12 C13 107.2(4)
N1 C12 H12A 110.3
C13 C12 H12A 110.3
N1 C12 H12B 110.3
C13 C12 H12B 110.3
H12A C12 H12B 108.5
N3 C13 C12 111.0(4)
N3 C13 H13A 109.4
C12 C13 H13A 109.4
N3 C13 H13B 109.4
C12 C13 H13B 109.4
H13A C13 H13B 108.0
C5 C14 H14A 109.5
C5 C14 H14B 109.5
H14A C14 H14B 109.5
C5 C14 H14C 109.5
H14A C14 H14C 109.5
H14B C14 H14C 109.5
C5 C15 H15A 109.5
C5 C15 H15B 109.5
H15A C15 H15B 109.5
C5 C15 H15C 109.5
H15A C15 H15C 109.5
H15B C15 H15C 109.5
C5 C16 H16A 109.5
C5 C16 H16B 109.5
H16A C16 H16B 109.5
C5 C16 H16C 109.5
H16A C16 H16C 109.5
H16B C16 H16C 109.5
N3 C17 C18 113.2(4)
N3 C17 H17A 108.9
C18 C17 H17A 108.9
N3 C17 H17B 108.9
C18 C17 H17B 108.9
H17A C17 H17B 107.8
C19 C18 C17 112.1(4)
C19 C18 H18A 109.2
C17 C18 H18A 109.2
C19 C18 H18B 109.2
C17 C18 H18B 109.2
H18A C18 H18B 107.9
C18 C19 C20 110.8(4)
C18 C19 H19A 109.5
C20 C19 H19A 109.5
C18 C19 H19B 109.5
C20 C19 H19B 109.5
H19A C19 H19B 108.1
C21 C20 C19 110.1(4)
C21 C20 H20A 109.6
C19 C20 H20A 109.6
C21 C20 H20B 109.6
C19 C20 H20B 109.6
H20A C20 H20B 108.1
N3 C21 C20 113.2(4)
N3 C21 H21A 108.9
C20 C21 H21A 108.9
N3 C21 H21B 108.9
C20 C21 H21B 108.9
H21A C21 H21B 107.8
N4 C22 C23 113.4(4)
N4 C22 H22A 108.9
C23 C22 H22A 108.9
N4 C22 H22B 108.9
C23 C22 H22B 108.9
H22A C22 H22B 107.7
C24 C23 C22 110.2(4)
C24 C23 H23A 109.6
C22 C23 H23A 109.6
C24 C23 H23B 109.6
C22 C23 H23B 109.6
H23A C23 H23B 108.1
C23 C24 C25 110.6(4)
C23 C24 H24A 109.5
C25 C24 H24A 109.5
C23 C24 H24B 109.5
C25 C24 H24B 109.5
H24A C24 H24B 108.1
C26 C25 C24 111.7(4)
C26 C25 H25A 109.3
C24 C25 H25A 109.3
C26 C25 H25B 109.3
C24 C25 H25B 109.3
H25A C25 H25B 107.9
N4 C26 C25 113.7(4)
N4 C26 H26A 108.8
C25 C26 H26A 108.8
N4 C26 H26B 108.8
C25 C26 H26B 108.8
H26A C26 H26B 107.7
O8 N6 O6 118.7(13)
O8 N6 O7 127.6(14)
O6 N6 O7 113.6(12)

loop_
_geom_bond_atom_site_label_1
_geom_bond_atom_site_label_2
_geom_bond_distance
Cu1 O2 1.897(3)
Cu1 N1 1.928(4)
Cu1 O1 1.961(3)
Cu1 N3 2.037(4)
Cu1 O3 2.434(3)
Cu1 Cu2 2.9049(8)
Cu2 O2 1.896(3)
Cu2 N2 1.919(4)
Cu2 O1 1.970(3)
Cu2 N4 2.036(4)
Cu2 O4 2.413(3)
O1 C1 1.328(5)
O2 H2 0.77(2)
O3 N5 1.248(5)
O4 N5 1.250(5)
O5 N5 1.239(5)
N1 C8 1.280(6)
N1 C12 1.458(6)
N2 C9 1.271(6)
N2 C10 1.472(6)
N3 C13 1.485(6)
N3 C21 1.486(6)
N3 C17 1.488(6)
N4 C22 1.487(6)
N4 C11 1.490(5)
N4 C26 1.491(6)
C1 C7 1.401(6)
C1 C2 1.407(6)
C2 C3 1.404(6)
C2 C9 1.439(6)
C3 C4 1.380(6)
C3 H3 0.9300
C4 C6 1.386(6)
C4 C5 1.534(6)
C5 C14 1.506(8)
C5 C15 1.518(7)
C5 C16 1.532(8)
C6 C7 1.402(6)
C6 H6 0.9300
C7 C8 1.438(6)
C8 H8 0.9300
C9 H9 0.9300
C10 C11 1.500(7)
C10 H10A 0.9700
C10 H10B 0.9700
C11 H11A 0.9700
C11 H11B 0.9700
C12 C13 1.506(7)
C12 H12A 0.9700
C12 H12B 0.9700
C13 H13A 0.9700
C13 H13B 0.9700
C14 H14A 0.9600
C14 H14B 0.9600
C14 H14C 0.9600
C15 H15A 0.9600
C15 H15B 0.9600
C15 H15C 0.9600
C16 H16A 0.9600
C16 H16B 0.9600
C16 H16C 0.9600
C17 C18 1.512(7)
C17 H17A 0.9700
C17 H17B 0.9700
C18 C19 1.504(8)
C18 H18A 0.9700
C18 H18B 0.9700
C19 C20 1.517(8)
C19 H19A 0.9700
C19 H19B 0.9700
C20 C21 1.511(6)
C20 H20A 0.9700
C20 H20B 0.9700
C21 H21A 0.9700
C21 H21B 0.9700
C22 C23 1.514(7)
C22 H22A 0.9700
C22 H22B 0.9700
C23 C24 1.511(8)
C23 H23A 0.9700
C23 H23B 0.9700
C24 C25 1.517(8)
C24 H24A 0.9700
C24 H24B 0.9700
C25 C26 1.512(7)
C25 H25A 0.9700
C25 H25B 0.9700
C26 H26A 0.9700
C26 H26B 0.9700
N6 O8 1.129(10)
N6 O6 1.199(11)
N6 O7 1.226(13)

loop_
_geom_torsion_atom_site_label_1
_geom_torsion_atom_site_label_2
_geom_torsion_atom_site_label_3
_geom_torsion_atom_site_label_4
_geom_torsion
N1 Cu1 Cu2 O2 163.0(2)
O1 Cu1 Cu2 O2 152.9(2)
N3 Cu1 Cu2 O2 -21.2(2)
O3 Cu1 Cu2 O2 -108.11(19)
O2 Cu1 Cu2 N2 -162.7(2)
N1 Cu1 Cu2 N2 0.3(2)
O1 Cu1 Cu2 N2 -9.81(19)
N3 Cu1 Cu2 N2 176.0(2)
O3 Cu1 Cu2 N2 89.16(19)
O2 Cu1 Cu2 O1 -152.9(2)
N1 Cu1 Cu2 O1 10.1(2)
N3 Cu1 Cu2 O1 -174.1(2)
O3 Cu1 Cu2 O1 98.98(16)
O2 Cu1 Cu2 N4 22.4(2)
N1 Cu1 Cu2 N4 -174.6(2)
O1 Cu1 Cu2 N4 175.3(2)
N3 Cu1 Cu2 N4 1.1(2)
O3 Cu1 Cu2 N4 -85.76(19)
O2 Cu1 Cu2 O4 108.82(19)
N1 Cu1 Cu2 O4 -88.2(2)
O1 Cu1 Cu2 O4 -98.27(16)
N3 Cu1 Cu2 O4 87.58(19)
O3 Cu1 Cu2 O4 0.70(13)
O2 Cu1 O1 C1 161.5(3)
N1 Cu1 O1 C1 -28.3(3)
O3 Cu1 O1 C1 67.1(3)
Cu2 Cu1 O1 C1 144.2(4)
O2 Cu1 O1 Cu2 17.30(13)
N1 Cu1 O1 Cu2 -172.52(15)
O3 Cu1 O1 Cu2 -77.13(13)
O2 Cu2 O1 C1 -161.5(3)
N2 Cu2 O1 C1 28.5(3)
O4 Cu2 O1 C1 -65.8(3)
Cu1 Cu2 O1 C1 -144.2(4)
O2 Cu2 O1 Cu1 -17.33(13)
N2 Cu2 O1 Cu1 172.69(14)
O4 Cu2 O1 Cu1 78.41(13)
N2 Cu2 O2 Cu1 61.9(6)
O1 Cu2 O2 Cu1 18.14(14)
N4 Cu2 O2 Cu1 -165.97(15)
O4 Cu2 O2 Cu1 -70.28(16)
N1 Cu1 O2 Cu2 -62.5(6)
O1 Cu1 O2 Cu2 -18.21(14)
N3 Cu1 O2 Cu2 166.65(15)
O3 Cu1 O2 Cu2 70.13(16)
O2 Cu1 O3 N5 -31.6(4)
N1 Cu1 O3 N5 138.0(4)
O1 Cu1 O3 N5 48.0(4)
N3 Cu1 O3 N5 -135.3(4)
Cu2 Cu1 O3 N5 6.2(4)
O2 Cu2 O4 N5 29.4(4)
N2 Cu2 O4 N5 -139.8(4)
O1 Cu2 O4 N5 -50.0(4)
N4 Cu2 O4 N5 133.4(4)
Cu1 Cu2 O4 N5 -8.3(4)
O2 Cu1 N1 C8 64.2(8)
O1 Cu1 N1 C8 20.8(4)
N3 Cu1 N1 C8 -163.3(4)
O3 Cu1 N1 C8 -68.3(4)
Cu2 Cu1 N1 C8 14.0(5)
O2 Cu1 N1 C12 -124.1(6)
O1 Cu1 N1 C12 -167.5(4)
N3 Cu1 N1 C12 8.3(4)
O3 Cu1 N1 C12 103.4(4)
Cu2 Cu1 N1 C12 -174.3(3)
O2 Cu2 N2 C9 -62.7(8)
O1 Cu2 N2 C9 -19.8(4)
N4 Cu2 N2 C9 163.6(4)
O4 Cu2 N2 C9 69.6(4)
Cu1 Cu2 N2 C9 -13.2(5)
O2 Cu2 N2 C10 124.9(6)
O1 Cu2 N2 C10 167.8(4)
N4 Cu2 N2 C10 -8.8(4)
O4 Cu2 N2 C10 -102.8(4)
Cu1 Cu2 N2 C10 174.3(3)
O2 Cu1 N3 C13 -173.7(3)
N1 Cu1 N3 C13 17.0(3)
O3 Cu1 N3 C13 -78.1(3)
Cu2 Cu1 N3 C13 -159.8(3)
O2 Cu1 N3 C21 -55.6(3)
N1 Cu1 N3 C21 135.1(3)
O3 Cu1 N3 C21 40.0(3)
Cu2 Cu1 N3 C21 -41.7(4)
O2 Cu1 N3 C17 64.0(3)
N1 Cu1 N3 C17 -105.4(3)
O3 Cu1 N3 C17 159.6(3)
Cu2 Cu1 N3 C17 77.8(3)
O2 Cu2 N4 C22 54.8(3)
N2 Cu2 N4 C22 -136.0(3)
O4 Cu2 N4 C22 -41.9(3)
Cu1 Cu2 N4 C22 40.2(4)
O2 Cu2 N4 C11 173.9(3)
N2 Cu2 N4 C11 -16.9(3)
O4 Cu2 N4 C11 77.2(3)
Cu1 Cu2 N4 C11 159.3(2)
O2 Cu2 N4 C26 -64.9(3)
N2 Cu2 N4 C26 104.3(3)
O4 Cu2 N4 C26 -161.6(3)
Cu1 Cu2 N4 C26 -79.4(3)
Cu1 O3 N5 O5 167.3(3)
Cu1 O3 N5 O4 -14.0(6)
Cu2 O4 N5 O5 -166.2(3)
Cu2 O4 N5 O3 15.1(6)
Cu1 O1 C1 C7 23.3(5)
Cu2 O1 C1 C7 156.9(3)
Cu1 O1 C1 C2 -157.9(3)
Cu2 O1 C1 C2 -24.3(5)
O1 C1 C2 C3 -178.7(4)
C7 C1 C2 C3 0.2(6)
O1 C1 C2 C9 2.9(7)
C7 C1 C2 C9 -178.3(4)
C1 C2 C3 C4 -1.2(7)
C9 C2 C3 C4 177.4(4)
C2 C3 C4 C6 1.7(7)
C2 C3 C4 C5 -179.1(4)
C3 C4 C5 C14 32.0(7)
C6 C4 C5 C14 -149.0(6)
C3 C4 C5 C15 -88.9(6)
C6 C4 C5 C15 90.1(6)
C3 C4 C5 C16 153.2(6)
C6 C4 C5 C16 -27.8(7)
C3 C4 C6 C7 -1.4(7)
C5 C4 C6 C7 179.5(4)
O1 C1 C7 C6 179.0(4)
C2 C1 C7 C6 0.1(6)
O1 C1 C7 C8 -2.0(7)
C2 C1 C7 C8 179.1(4)
C4 C6 C7 C1 0.5(7)
C4 C6 C7 C8 -178.6(4)
C12 N1 C8 C7 179.8(5)
Cu1 N1 C8 C7 -9.1(7)
C1 C7 C8 N1 -5.6(8)
C6 C7 C8 N1 173.5(5)
C10 N2 C9 C2 179.6(5)
Cu2 N2 C9 C2 7.7(7)
C3 C2 C9 N2 -172.4(5)
C1 C2 C9 N2 6.1(8)
C9 N2 C10 C11 -140.6(5)
Cu2 N2 C10 C11 32.4(5)
C22 N4 C11 C10 159.7(4)
C26 N4 C11 C10 -78.8(5)
Cu2 N4 C11 C10 39.6(4)
N2 C10 C11 N4 -48.1(6)
C8 N1 C12 C13 140.7(5)
Cu1 N1 C12 C13 -31.5(5)
C21 N3 C13 C12 -158.4(4)
C17 N3 C13 C12 79.5(5)
Cu1 N3 C13 C12 -39.2(5)
N1 C12 C13 N3 47.3(6)
C13 N3 C17 C18 67.3(6)
C21 N3 C17 C18 -55.2(5)
Cu1 N3 C17 C18 -176.3(4)
N3 C17 C18 C19 54.1(6)
C17 C18 C19 C20 -52.1(6)
C18 C19 C20 C21 53.4(6)
C13 N3 C21 C20 -67.7(5)
C17 N3 C21 C20 57.7(5)
Cu1 N3 C21 C20 177.2(3)
C19 C20 C21 N3 -57.8(6)
C11 N4 C22 C23 66.9(5)
C26 N4 C22 C23 -57.4(5)
Cu2 N4 C22 C23 -177.5(3)
N4 C22 C23 C24 58.3(6)
C22 C23 C24 C25 -53.9(6)
C23 C24 C25 C26 52.3(6)
C22 N4 C26 C25 55.0(5)
C11 N4 C26 C25 -67.6(5)
Cu2 N4 C26 C25 176.7(3)
C24 C25 C26 N4 -54.1(6)
